data_4001955
loop_
_publ_author_name
'McGarry, Kathryn A.'
'Xie, Wei'
'Sutton, Christopher'
'Risko, Chad'
'Wu, Yanfei'
'Young, Victor G.'
'Br\'edas, Jean-Luc'
'Frisbie, C. Daniel'
'Douglas, Christopher J.'

_publ_section_title
;
 Rubrene-Based Single-Crystal Organic Semiconductors: Synthesis,
 Electronic Structure, and Charge-Transport Properties
;
_journal_issue 11
_journal_name_full 'Chemistry of Materials'
_journal_page_first 2254
_journal_paper_doi 10.1021/cm400736s
_journal_volume 25
_journal_year 2013
_chemical_formula_moiety 'C44 H26 F6'
_chemical_formula_sum 'C44 H26 F6'
_chemical_formula_weight 668.65
_chemical_name_common 11080
_chemical_name_systematic
; 
 ? 
;
_space_group_IT_number 62
_symmetry_cell_setting orthorhombic
_symmetry_space_group_name_Hall '-P 2ac 2n'
_symmetry_space_group_name_H-M 'P n m a'
_atom_sites_solution_hydrogens geom
_atom_sites_solution_primary direct
_atom_sites_solution_secondary difmap
_audit_creation_method SHELXL-97
_cell_angle_alpha 90.00
_cell_angle_beta 90.00
_cell_angle_gamma 90.00
_cell_formula_units_Z 4
_cell_length_a 7.1162(5)
_cell_length_b 31.179(2)
_cell_length_c 14.2075(10)
_cell_measurement_reflns_used 6220
_cell_measurement_temperature 123(2)
_cell_measurement_theta_max 27.4665
_cell_measurement_theta_min 2.428
_cell_volume 3152.3(4)
_computing_cell_refinement 'SAINT, Bruker'
_computing_data_collection 'SMART, Bruker'
_computing_data_reduction 'SAINT, Bruker'
_computing_molecular_graphics 'SHELXTL, Bruker'
_computing_structure_refinement 'SHELXL-97 (Sheldrick, 1997)'
_computing_structure_solution 'SHELXS-97 (Sheldrick, 1990)'
_diffrn_ambient_temperature 123(2)
_diffrn_measured_fraction_theta_full 0.997
_diffrn_measured_fraction_theta_max 0.997
_diffrn_measurement_device_type 'Bruker SMART Platform CCD'
_diffrn_measurement_method 'area detector, omega scans per phi'
_diffrn_radiation_monochromator graphite
_diffrn_radiation_source 'normal-focus sealed tube'
_diffrn_radiation_type MoK\a
_diffrn_radiation_wavelength 0.71073
_diffrn_reflns_av_R_equivalents 0.0375
_diffrn_reflns_av_sigmaI/netI 0.0197
_diffrn_reflns_limit_h_max 9
_diffrn_reflns_limit_h_min -9
_diffrn_reflns_limit_k_max 40
_diffrn_reflns_limit_k_min -40
_diffrn_reflns_limit_l_max 18
_diffrn_reflns_limit_l_min -18
_diffrn_reflns_number 34400
_diffrn_reflns_theta_full 27.62
_diffrn_reflns_theta_max 27.62
_diffrn_reflns_theta_min 1.58
_exptl_absorpt_coefficient_mu 0.105
_exptl_absorpt_correction_T_max 0.9864
_exptl_absorpt_correction_T_min 0.9741
_exptl_absorpt_correction_type multi-scan
_exptl_absorpt_process_details 'SADABS, R. Blessing, 1995'
_exptl_crystal_colour Red
_exptl_crystal_density_diffrn 1.409
_exptl_crystal_density_method 'not measured'
_exptl_crystal_description Block
_exptl_crystal_F_000 1376
_exptl_crystal_size_max 0.25
_exptl_crystal_size_mid 0.20
_exptl_crystal_size_min 0.13
_refine_diff_density_max 0.401
_refine_diff_density_min -0.251
_refine_diff_density_rms 0.047
_refine_ls_extinction_method none
_refine_ls_goodness_of_fit_ref 1.038
_refine_ls_hydrogen_treatment mixed
_refine_ls_matrix_type full
_refine_ls_number_parameters 226
_refine_ls_number_reflns 3730
_refine_ls_number_restraints 0
_refine_ls_restrained_S_all 1.038
_refine_ls_R_factor_all 0.0736
_refine_ls_R_factor_gt 0.0459
_refine_ls_shift/su_max 0.001
_refine_ls_shift/su_mean 0.000
_refine_ls_structure_factor_coef Fsqd
_refine_ls_weighting_details 'calc w=1/[\s^2^(Fo^2^)+(0.0703P)^2^+1.5356P] where P=(Fo^2^+2Fc^2^)/3'
_refine_ls_weighting_scheme calc
_refine_ls_wR_factor_gt 0.1241
_refine_ls_wR_factor_ref 0.1477
_reflns_number_gt 2420
_reflns_number_total 3730
_reflns_threshold_expression >2sigma(I)
_cod_data_source_file cm400736s_si_003.cif
_cod_data_source_block 11080a
_cod_depositor_comments
;
The following automatic conversions were performed:

'_symmetry_cell_setting' value 'Orthorhombic' changed to
'orthorhombic' according to
/usr/data/users/saulius/automatic-downloads/retrospective/ACS/lib/dictionaries/cif_core.dic
dictionary named 'cif_core.dic' version 2.4.2 from 2011-04-26.

Automatic conversion script
Id: cif_fix_values 2281 2013-09-26 08:29:07Z andrius 
;
_cod_original_sg_symbol_H-M Pnma
_cod_database_code 4001955

loop_
_symmetry_equiv_pos_as_xyz
'x, y, z'
'-x+1/2, -y, z+1/2'
'-x, y+1/2, -z'
'x+1/2, -y+1/2, -z+1/2'
'-x, -y, -z'
'x-1/2, y, -z-1/2'
'x, -y-1/2, z'
'-x-1/2, y-1/2, z-1/2'

loop_
_atom_site_label
_atom_site_type_symbol
_atom_site_fract_x
_atom_site_fract_y
_atom_site_fract_z
_atom_site_U_iso_or_equiv
_atom_site_adp_type
_atom_site_occupancy
_atom_site_symmetry_multiplicity
_atom_site_calc_flag
_atom_site_refinement_flags
C1 C 0.1065(2) 0.70442(4) 0.54785(10) 0.0172(3) Uani 1 1 d .
C2 C -0.0453(2) 0.72699(4) 0.58646(10) 0.0172(3) Uani 1 1 d .
C3 C -0.2002(2) 0.70542(5) 0.63097(10) 0.0203(3) Uani 1 1 d .
H3A H -0.2010 0.6750 0.6330 0.024 Uiso 1 1 calc R
C4 C -0.3455(2) 0.72731(5) 0.67030(11) 0.0230(4) Uani 1 1 d .
H4A H -0.4473 0.7121 0.6979 0.028 Uiso 1 1 calc R
C5 C 0.8513(2) 0.72731(5) 0.32909(11) 0.0255(4) Uani 1 1 d .
H5A H 0.9530 0.7121 0.3014 0.031 Uiso 1 1 calc R
C6 C 0.7063(2) 0.70534(5) 0.36856(11) 0.0222(4) Uani 1 1 d .
H6A H 0.7071 0.6749 0.3666 0.027 Uiso 1 1 calc R
C7 C 0.5522(2) 0.72695(5) 0.41317(10) 0.0186(3) Uani 1 1 d .
C8 C 0.4003(2) 0.70429(5) 0.45161(10) 0.0184(3) Uani 1 1 d .
C9 C 0.2534(2) 0.72648(4) 0.49963(10) 0.0166(3) Uani 1 1 d .
C10 C 0.1119(2) 0.65732(4) 0.56953(10) 0.0185(3) Uani 1 1 d .
C11 C 0.2046(2) 0.64383(5) 0.65058(11) 0.0243(4) Uani 1 1 d .
H11A H 0.2695 0.6643 0.6881 0.029 Uiso 1 1 calc R
C12 C 0.2037(3) 0.60103(5) 0.67754(12) 0.0307(4) Uani 1 1 d .
H12A H 0.2674 0.5922 0.7330 0.037 Uiso 1 1 calc R
C13 C 0.1085(3) 0.57136(5) 0.62247(13) 0.0301(4) Uani 1 1 d .
C14 C 0.0138(2) 0.58417(5) 0.54235(13) 0.0282(4) Uani 1 1 d .
H14A H -0.0514 0.5637 0.5051 0.034 Uiso 1 1 calc R
C15 C 0.0146(2) 0.62702(5) 0.51658(11) 0.0228(4) Uani 1 1 d .
H15A H -0.0522 0.6359 0.4620 0.027 Uiso 1 1 calc R
C16 C 0.3944(2) 0.65715(5) 0.43000(11) 0.0203(3) Uani 1 1 d .
C17 C 0.4932(2) 0.62693(5) 0.48255(12) 0.0251(4) Uani 1 1 d .
H17A H 0.5607 0.6358 0.5369 0.030 Uiso 1 1 calc R
C18 C 0.4942(3) 0.58399(5) 0.45637(15) 0.0334(4) Uani 1 1 d .
H18A H 0.5606 0.5636 0.4933 0.040 Uiso 1 1 calc R
C19 C 0.3985(3) 0.57084(6) 0.37647(14) 0.0375(5) Uani 1 1 d .
H19A H 0.3991 0.5415 0.3587 0.045 Uiso 1 1 calc R
C20 C 0.3020(3) 0.60056(6) 0.32262(13) 0.0359(5) Uani 1 1 d .
H20A H 0.2371 0.5917 0.2675 0.043 Uiso 1 1 calc R
C21 C 0.3002(3) 0.64350(5) 0.34932(12) 0.0271(4) Uani 1 1 d .
H21A H 0.2340 0.6638 0.3121 0.033 Uiso 1 1 calc R
C22 C 0.1143(4) 0.52480(6) 0.64795(17) 0.0489(6) Uani 1 1 d .
F1 F 0.1318(4) 0.51846(4) 0.73914(12) 0.1028(8) Uani 1 1 d .
F2 F -0.0383(2) 0.50345(4) 0.62092(12) 0.0717(5) Uani 1 1 d .
F3 F 0.2544(3) 0.50423(4) 0.60589(16) 0.0982(7) Uani 1 1 d .

loop_
_atom_site_aniso_label
_atom_site_aniso_U_11
_atom_site_aniso_U_22
_atom_site_aniso_U_33
_atom_site_aniso_U_23
_atom_site_aniso_U_13
_atom_site_aniso_U_12
C1 0.0197(8) 0.0157(6) 0.0163(7) -0.0002(5) -0.0019(6) -0.0008(6)
C2 0.0185(8) 0.0185(8) 0.0147(7) 0.0002(5) -0.0010(6) -0.0016(6)
C3 0.0224(8) 0.0187(7) 0.0197(8) -0.0001(6) 0.0005(6) -0.0027(6)
C4 0.0206(8) 0.0281(8) 0.0204(8) 0.0018(6) 0.0026(6) -0.0037(6)
C5 0.0196(8) 0.0364(9) 0.0205(8) -0.0017(6) 0.0028(7) 0.0050(7)
C6 0.0220(8) 0.0251(8) 0.0195(8) -0.0009(6) -0.0001(7) 0.0046(6)
C7 0.0182(8) 0.0225(8) 0.0152(8) -0.0002(6) -0.0013(6) 0.0014(6)
C8 0.0188(8) 0.0192(7) 0.0172(7) -0.0005(5) -0.0017(6) 0.0026(6)
C9 0.0179(7) 0.0156(7) 0.0163(6) 0.0004(6) -0.0011(5) 0.0000(6)
C10 0.0197(8) 0.0153(6) 0.0205(8) -0.0003(6) 0.0022(6) -0.0008(6)
C11 0.0302(9) 0.0211(8) 0.0217(8) -0.0003(6) -0.0010(7) -0.0003(7)
C12 0.0414(11) 0.0250(9) 0.0256(9) 0.0053(7) -0.0015(8) 0.0051(8)
C13 0.0353(10) 0.0168(7) 0.0381(10) 0.0044(7) 0.0066(8) 0.0012(7)
C14 0.0265(9) 0.0184(8) 0.0396(10) -0.0049(7) 0.0001(8) -0.0028(7)
C15 0.0205(8) 0.0192(7) 0.0287(9) -0.0016(6) -0.0008(7) -0.0003(6)
C16 0.0192(8) 0.0194(7) 0.0223(8) -0.0031(6) 0.0040(7) 0.0007(6)
C17 0.0228(9) 0.0214(8) 0.0311(10) -0.0012(7) -0.0015(7) 0.0017(7)
C18 0.0295(10) 0.0216(8) 0.0491(11) -0.0001(8) 0.0019(9) 0.0062(7)
C19 0.0409(11) 0.0211(8) 0.0505(12) -0.0120(8) 0.0102(10) -0.0001(8)
C20 0.0422(11) 0.0343(10) 0.0313(10) -0.0129(8) 0.0019(8) -0.0064(8)
C21 0.0311(9) 0.0269(8) 0.0233(9) -0.0024(7) 0.0013(7) -0.0006(7)
C22 0.0622(15) 0.0227(9) 0.0619(14) 0.0086(9) 0.0016(12) -0.0006(10)
F1 0.196(2) 0.0387(8) 0.0736(11) 0.0342(8) -0.0316(13) -0.0204(11)
F2 0.0832(11) 0.0243(6) 0.1076(12) 0.0113(7) -0.0008(9) -0.0163(7)
F3 0.0922(13) 0.0303(7) 0.1721(19) 0.0166(9) 0.0367(13) 0.0277(8)

loop_
_atom_type_symbol
_atom_type_description
_atom_type_scat_dispersion_real
_atom_type_scat_dispersion_imag
_atom_type_scat_source
C C 0.0033 0.0016 'International Tables Vol C Tables 4.2.6.8 and 6.1.1.4'
H H 0.0000 0.0000 'International Tables Vol C Tables 4.2.6.8 and 6.1.1.4'
F F 0.0171 0.0103 'International Tables Vol C Tables 4.2.6.8 and 6.1.1.4'

loop_
_geom_angle_atom_site_label_1
_geom_angle_atom_site_label_2
_geom_angle_atom_site_label_3
_geom_angle
_geom_angle_site_symmetry_1
_geom_angle_site_symmetry_3
C2 C1 C9 120.73(13) . .
C2 C1 C10 115.53(13) . .
C9 C1 C10 123.45(13) . .
C1 C2 C2 120.15(8) . 7_575
C1 C2 C3 121.90(13) . .
C2 C2 C3 117.88(8) 7_575 .
C4 C3 C2 121.95(14) . .
C3 C4 C4 120.16(9) . 7_575
C6 C5 C5 120.25(10) . 7_575
C5 C6 C7 121.72(15) . .
C8 C7 C6 121.64(14) . .
C8 C7 C7 120.26(8) . 7_575
C6 C7 C7 118.01(9) . 7_575
C7 C8 C9 120.44(13) . .
C7 C8 C16 115.80(13) . .
C9 C8 C16 123.46(14) . .
C1 C9 C8 122.20(13) . .
C1 C9 C9 118.81(8) . 7_575
C8 C9 C9 118.99(8) . 7_575
C11 C10 C15 118.54(14) . .
C11 C10 C1 118.52(13) . .
C15 C10 C1 122.69(14) . .
C12 C11 C10 121.08(15) . .
C13 C12 C11 119.16(16) . .
C14 C13 C12 120.65(15) . .
C14 C13 C22 119.54(17) . .
C12 C13 C22 119.76(18) . .
C13 C14 C15 119.64(16) . .
C14 C15 C10 120.90(15) . .
C17 C16 C21 118.48(14) . .
C17 C16 C8 122.56(14) . .
C21 C16 C8 118.69(14) . .
C18 C17 C16 120.73(16) . .
C19 C18 C17 120.11(17) . .
C20 C19 C18 119.92(16) . .
C19 C20 C21 119.86(17) . .
C20 C21 C16 120.89(17) . .
F1 C22 F3 107.4(2) . .
F1 C22 F2 106.6(2) . .
F3 C22 F2 103.95(18) . .
F1 C22 C13 112.72(18) . .
F3 C22 C13 112.37(18) . .
F2 C22 C13 113.14(19) . .

loop_
_geom_bond_atom_site_label_1
_geom_bond_atom_site_label_2
_geom_bond_distance
_geom_bond_site_symmetry_2
C1 C2 1.401(2) .
C1 C9 1.427(2) .
C1 C10 1.5012(19) .
C2 C2 1.435(3) 7_575
C2 C3 1.438(2) .
C3 C4 1.359(2) .
C4 C4 1.415(3) 7_575
C5 C6 1.359(2) .
C5 C5 1.415(3) 7_575
C6 C7 1.435(2) .
C7 C8 1.402(2) .
C7 C7 1.437(3) 7_575
C8 C9 1.427(2) .
C8 C16 1.5023(19) .
C9 C9 1.467(3) 7_575
C10 C11 1.392(2) .
C10 C15 1.392(2) .
C11 C12 1.389(2) .
C12 C13 1.388(3) .
C13 C14 1.382(3) .
C13 C22 1.497(2) .
C14 C15 1.385(2) .
C16 C17 1.393(2) .
C16 C21 1.394(2) .
C17 C18 1.390(2) .
C18 C19 1.386(3) .
C19 C20 1.384(3) .
C20 C21 1.392(2) .
C22 F1 1.316(3) .
C22 F3 1.327(3) .
C22 F2 1.330(3) .

loop_
_geom_torsion_atom_site_label_1
_geom_torsion_atom_site_label_2
_geom_torsion_atom_site_label_3
_geom_torsion_atom_site_label_4
_geom_torsion
_geom_torsion_site_symmetry_1
_geom_torsion_site_symmetry_4
C9 C1 C2 C2 -6.43(17) . 7_575
C10 C1 C2 C2 167.55(9) . 7_575
C9 C1 C2 C3 176.60(14) . .
C10 C1 C2 C3 -9.4(2) . .
C1 C2 C3 C4 178.51(14) . .
C2 C2 C3 C4 1.48(18) 7_575 .
C2 C3 C4 C4 -1.51(18) . 7_575
C5 C5 C6 C7 -1.55(18) 7_575 .
C5 C6 C7 C8 178.25(15) . .
C5 C6 C7 C7 1.52(18) . 7_575
C6 C7 C8 C9 176.93(14) . .
C7 C7 C8 C9 -6.41(17) 7_575 .
C6 C7 C8 C16 -9.2(2) . .
C7 C7 C8 C16 167.49(9) 7_575 .
C2 C1 C9 C8 -173.77(13) . .
C10 C1 C9 C8 12.7(2) . .
C2 C1 C9 C9 6.34(16) . 7_575
C10 C1 C9 C9 -167.14(10) . 7_575
C7 C8 C9 C1 -173.55(13) . .
C16 C8 C9 C1 13.0(2) . .
C7 C8 C9 C9 6.33(17) . 7_575
C16 C8 C9 C9 -167.08(11) . 7_575
C2 C1 C10 C11 -89.08(18) . .
C9 C1 C10 C11 84.72(19) . .
C2 C1 C10 C15 85.17(19) . .
C9 C1 C10 C15 -101.04(19) . .
C15 C10 C11 C12 1.2(3) . .
C1 C10 C11 C12 175.71(16) . .
C10 C11 C12 C13 0.0(3) . .
C11 C12 C13 C14 -0.7(3) . .
C11 C12 C13 C22 176.93(19) . .
C12 C13 C14 C15 0.2(3) . .
C22 C13 C14 C15 -177.42(18) . .
C13 C14 C15 C10 1.0(3) . .
C11 C10 C15 C14 -1.7(3) . .
C1 C10 C15 C14 -175.96(15) . .
C7 C8 C16 C17 84.42(19) . .
C9 C8 C16 C17 -101.88(19) . .
C7 C8 C16 C21 -89.65(18) . .
C9 C8 C16 C21 84.1(2) . .
C21 C16 C17 C18 -1.5(3) . .
C8 C16 C17 C18 -175.58(16) . .
C16 C17 C18 C19 0.9(3) . .
C17 C18 C19 C20 0.1(3) . .
C18 C19 C20 C21 -0.5(3) . .
C19 C20 C21 C16 -0.1(3) . .
C17 C16 C21 C20 1.1(3) . .
C8 C16 C21 C20 175.41(16) . .
C14 C13 C22 F1 -152.2(2) . .
C12 C13 C22 F1 30.1(3) . .
C14 C13 C22 F3 86.2(3) . .
C12 C13 C22 F3 -91.4(2) . .
C14 C13 C22 F2 -31.1(3) . .
C12 C13 C22 F2 151.21(19) . .
